data_7043995
loop_
_publ_author_name
'Liu, Le-Hui'
'Qiu, Xing-Tai'
'Wang, Yong-Jiang'
'Shi, Qing'
'Sun, Yan-Qiong'
'Chen, Yi-Ping'

_publ_section_title
;
 NIR emission and luminescent sensing of lanthanide-organic framework with
 Lewis basic imidazole and pyridyl Sites
;
_journal_name_full 'Dalton Trans.'
_journal_paper_doi 10.1039/C7DT02745A
_journal_year 2017
_chemical_formula_sum 'C11 H8 N3 Nd O7'
_chemical_formula_weight 438.44
_chemical_name_systematic
; 
 ? 
;
_space_group_IT_number 14
_symmetry_cell_setting monoclinic
_symmetry_space_group_name_Hall '-P 2ybc'
_symmetry_space_group_name_H-M 'P 1 21/c 1'
_atom_sites_solution_hydrogens geom
_atom_sites_solution_primary direct
_atom_sites_solution_secondary difmap
_audit_creation_method SHELXL-97
_audit_update_record
;
2017-06-02 deposited with the CCDC.
2017-08-17 downloaded from the CCDC.
;
_cell_angle_alpha 90.00
_cell_angle_beta 93.655(4)
_cell_angle_gamma 90.00
_cell_formula_units_Z 4
_cell_length_a 6.8672(12)
_cell_length_b 10.1098(18)
_cell_length_c 18.617(3)
_cell_measurement_reflns_used 3892
_cell_measurement_temperature 296(2)
_cell_measurement_theta_max 25.02
_cell_measurement_theta_min 2.29
_cell_volume 1289.9(4)
_computing_cell_refinement 'Bruker SMART'
_computing_data_collection 'Bruker SMART'
_computing_data_reduction 'Bruker SAINT'
_computing_molecular_graphics 'Bruker SHELXTL'
_computing_publication_material 'Bruker SHELXTL'
_computing_structure_refinement 'SHELXL-97 (Sheldrick, 1997)'
_computing_structure_solution 'SHELXS-97 (Sheldrick, 1990)'
_diffrn_ambient_temperature 296(2)
_diffrn_measured_fraction_theta_full 0.990
_diffrn_measured_fraction_theta_max 0.990
_diffrn_measurement_device_type 'CCD area detector'
_diffrn_measurement_method 'phi and omega scans'
_diffrn_radiation_monochromator graphite
_diffrn_radiation_source 'fine-focus sealed tube'
_diffrn_radiation_type MoK\a
_diffrn_radiation_wavelength 0.71073
_diffrn_reflns_av_R_equivalents 0.0189
_diffrn_reflns_av_sigmaI/netI 0.0222
_diffrn_reflns_limit_h_max 8
_diffrn_reflns_limit_h_min -3
_diffrn_reflns_limit_k_max 12
_diffrn_reflns_limit_k_min -11
_diffrn_reflns_limit_l_max 22
_diffrn_reflns_limit_l_min -21
_diffrn_reflns_number 6009
_diffrn_reflns_theta_full 25.02
_diffrn_reflns_theta_max 25.02
_diffrn_reflns_theta_min 2.29
_exptl_absorpt_coefficient_mu 4.068
_exptl_absorpt_correction_type none
_exptl_crystal_colour yellow
_exptl_crystal_density_diffrn 2.258
_exptl_crystal_density_method 'not measured'
_exptl_crystal_description BLOCK
_exptl_crystal_F_000 844
_exptl_crystal_size_max 0.2
_exptl_crystal_size_mid 0.2
_exptl_crystal_size_min 0.2
_refine_diff_density_max 0.510
_refine_diff_density_min -0.790
_refine_diff_density_rms 0.108
_refine_ls_extinction_method none
_refine_ls_goodness_of_fit_ref 1.100
_refine_ls_hydrogen_treatment mixed
_refine_ls_matrix_type full
_refine_ls_number_parameters 200
_refine_ls_number_reflns 2253
_refine_ls_number_restraints 0
_refine_ls_restrained_S_all 1.100
_refine_ls_R_factor_all 0.0212
_refine_ls_R_factor_gt 0.0195
_refine_ls_shift/su_max 0.002
_refine_ls_shift/su_mean 0.000
_refine_ls_structure_factor_coef Fsqd
_refine_ls_weighting_details 'calc w=1/[\s^2^(Fo^2^)+(0.0195P)^2^+2.0007P] where P=(Fo^2^+2Fc^2^)/3'
_refine_ls_weighting_scheme calc
_refine_ls_wR_factor_gt 0.0478
_refine_ls_wR_factor_ref 0.0491
_reflns_number_gt 2079
_reflns_number_total 2253
_reflns_threshold_expression >2sigma(I)
_cod_data_source_file c7dt02745a2.cif
_cod_data_source_block Gd
_cod_original_sg_symbol_H-M 'P2(1)/c  '
_cod_database_code 7043995

loop_
_symmetry_equiv_pos_as_xyz
'x, y, z'
'-x, y+1/2, -z+1/2'
'-x, -y, -z'
'x, -y-1/2, z-1/2'

loop_
_atom_site_label
_atom_site_type_symbol
_atom_site_fract_x
_atom_site_fract_y
_atom_site_fract_z
_atom_site_U_iso_or_equiv
_atom_site_adp_type
_atom_site_occupancy
_atom_site_symmetry_multiplicity
_atom_site_calc_flag
_atom_site_refinement_flags
Nd1 Nd 0.10808(2) -0.002668(13) 0.375004(7) 0.00910(7) Uani 1 1 d .
O4 O -0.0498(3) -0.1276(2) 0.26898(11) 0.0181(4) Uani 1 1 d .
O6 O 0.1113(3) 0.1475(2) 0.47028(12) 0.0260(5) Uani 1 1 d .
C7 C 0.1903(4) 0.3633(3) 0.51191(16) 0.0166(6) Uani 1 1 d .
N2 N 0.3208(3) -0.1716(2) 0.31291(13) 0.0176(5) Uani 1 1 d .
C6 C 0.1191(4) 0.2245(3) 0.52313(15) 0.0139(6) Uani 1 1 d .
C3 C 0.2371(4) -0.2441(3) 0.25589(15) 0.0133(6) Uani 1 1 d .
N3 N 0.3032(4) 0.6234(3) 0.4889(2) 0.0394(8) Uani 1 1 d .
C8 C 0.2389(5) 0.4061(3) 0.44415(18) 0.0274(7) Uani 1 1 d .
H8 H 0.2359 0.3479 0.4054 0.033 Uiso 1 1 calc R
C10 C 0.2596(5) 0.5807(3) 0.5540(2) 0.0379(9) Uani 1 1 d .
H10 H 0.2678 0.6407 0.5919 0.046 Uiso 1 1 calc R
C4 C 0.0231(4) -0.2288(3) 0.24324(14) 0.0129(6) Uani 1 1 d .
C11 C 0.2030(5) 0.4525(3) 0.56815(19) 0.0263(7) Uani 1 1 d .
H11 H 0.1743 0.4270 0.6143 0.032 Uiso 1 1 calc R
C9 C 0.2915(5) 0.5368(4) 0.4359(2) 0.0390(10) Uani 1 1 d .
H9 H 0.3204 0.5654 0.3903 0.047 Uiso 1 1 calc R
O1W O 0.3275(3) -0.1043(2) 0.47128(11) 0.0209(5) Uani 1 1 d .
H1WA H 0.4471 -0.0873 0.4639 0.031 Uiso 1 1 d R
H1WB H 0.3111 -0.1886 0.4712 0.031 Uiso 1 1 d R
O3 O -0.0759(3) -0.3175(2) 0.20893(11) 0.0206(5) Uani 1 1 d .
C5 C 0.5097(4) -0.1930(3) 0.31264(16) 0.0206(6) Uani 1 1 d .
H5 H 0.6021 -0.1570 0.3457 0.025 Uiso 1 1 calc R
N1 N 0.5518(3) -0.2732(3) 0.25853(13) 0.0186(5) Uani 1 1 d .
H1 H 0.6667 -0.2984 0.2487 0.022 Uiso 1 1 calc R
C2 C 0.3805(4) -0.3083(3) 0.22135(15) 0.0145(6) Uani 1 1 d .
O2 O 0.2351(3) -0.4302(2) 0.12355(10) 0.0173(4) Uani 1 1 d .
O1 O 0.5583(3) -0.4089(2) 0.13440(11) 0.0195(4) Uani 1 1 d .
C1 C 0.3906(4) -0.3898(3) 0.15500(14) 0.0124(6) Uani 1 1 d .
O5 O 0.0664(3) 0.1955(2) 0.58431(11) 0.0215(5) Uani 1 1 d .

loop_
_atom_site_aniso_label
_atom_site_aniso_U_11
_atom_site_aniso_U_22
_atom_site_aniso_U_33
_atom_site_aniso_U_23
_atom_site_aniso_U_13
_atom_site_aniso_U_12
Nd1 0.00837(11) 0.01026(11) 0.00883(10) 0.00012(5) 0.00171(6) -0.00006(5)
O4 0.0119(10) 0.0225(11) 0.0195(11) -0.0092(9) -0.0015(8) 0.0050(8)
O6 0.0288(13) 0.0224(12) 0.0270(12) -0.0119(10) 0.0036(9) -0.0016(9)
C7 0.0108(14) 0.0158(14) 0.0235(16) 0.0013(12) 0.0024(11) 0.0000(11)
N2 0.0104(12) 0.0245(13) 0.0175(12) -0.0101(10) -0.0013(9) -0.0007(10)
C6 0.0090(13) 0.0152(14) 0.0174(15) -0.0013(11) -0.0006(11) 0.0001(11)
C3 0.0123(14) 0.0168(14) 0.0110(13) -0.0052(11) 0.0016(10) -0.0025(11)
N3 0.0222(16) 0.0197(15) 0.076(3) 0.0145(16) -0.0025(15) -0.0035(12)
C8 0.0222(17) 0.0299(19) 0.0304(18) 0.0076(15) 0.0053(13) -0.0022(14)
C10 0.033(2) 0.0178(17) 0.062(3) -0.0068(17) -0.0068(18) -0.0043(15)
C4 0.0096(13) 0.0184(14) 0.0109(14) -0.0020(11) 0.0024(10) -0.0018(11)
C11 0.0266(18) 0.0199(16) 0.0322(18) -0.0057(14) -0.0003(14) -0.0017(14)
C9 0.026(2) 0.035(2) 0.057(3) 0.025(2) 0.0076(17) -0.0006(16)
O1W 0.0250(12) 0.0174(11) 0.0199(11) 0.0050(9) -0.0026(9) -0.0018(9)
O3 0.0106(10) 0.0262(12) 0.0250(12) -0.0136(9) 0.0013(8) -0.0008(9)
C5 0.0115(14) 0.0291(17) 0.0208(16) -0.0126(13) -0.0026(11) -0.0013(12)
N1 0.0063(11) 0.0280(14) 0.0213(13) -0.0120(11) -0.0005(9) 0.0020(10)
C2 0.0097(14) 0.0168(14) 0.0171(14) -0.0038(12) 0.0009(11) -0.0010(11)
O2 0.0111(10) 0.0237(11) 0.0170(10) -0.0071(9) 0.0001(8) -0.0034(8)
O1 0.0091(10) 0.0258(11) 0.0241(11) -0.0086(9) 0.0056(8) 0.0019(8)
C1 0.0130(14) 0.0121(13) 0.0123(13) -0.0010(11) 0.0015(11) 0.0023(10)
O5 0.0250(12) 0.0212(11) 0.0184(11) 0.0043(9) 0.0027(9) -0.0062(9)

loop_
_atom_type_symbol
_atom_type_description
_atom_type_scat_dispersion_real
_atom_type_scat_dispersion_imag
_atom_type_scat_source
C C 0.0033 0.0016 'International Tables Vol C Tables 4.2.6.8 and 6.1.1.4'
H H 0.0000 0.0000 'International Tables Vol C Tables 4.2.6.8 and 6.1.1.4'
N N 0.0061 0.0033 'International Tables Vol C Tables 4.2.6.8 and 6.1.1.4'
Nd Nd -0.1943 3.0179 'International Tables Vol C Tables 4.2.6.8 and 6.1.1.4'
O O 0.0106 0.0060 'International Tables Vol C Tables 4.2.6.8 and 6.1.1.4'

loop_
_geom_angle_atom_site_label_1
_geom_angle_atom_site_label_2
_geom_angle_atom_site_label_3
_geom_angle
_geom_angle_site_symmetry_1
_geom_angle_site_symmetry_3
O6 Nd1 O5 105.40(7) . 3_556
O6 Nd1 O3 89.07(8) . 2
O5 Nd1 O3 141.96(7) 3_556 2
O6 Nd1 O2 76.20(7) . 2
O5 Nd1 O2 75.24(7) 3_556 2
O3 Nd1 O2 74.45(6) 2 2
O6 Nd1 O1W 75.25(8) . .
O5 Nd1 O1W 74.49(7) 3_556 .
O3 Nd1 O1W 143.53(7) 2 .
O2 Nd1 O1W 130.46(7) 2 .
O6 Nd1 O1 80.90(7) . 2_655
O5 Nd1 O1 142.97(7) 3_556 2_655
O3 Nd1 O1 73.11(7) 2 2_655
O2 Nd1 O1 140.25(7) 2 2_655
O1W Nd1 O1 72.02(7) . 2_655
O6 Nd1 O4 154.29(7) . .
O5 Nd1 O4 69.37(7) 3_556 .
O3 Nd1 O4 82.33(7) 2 .
O2 Nd1 O4 78.16(6) 2 .
O1W Nd1 O4 124.44(7) . .
O1 Nd1 O4 119.01(7) 2_655 .
O6 Nd1 N2 142.77(8) . .
O5 Nd1 N2 84.99(7) 3_556 .
O3 Nd1 N2 104.64(8) 2 .
O2 Nd1 N2 140.56(7) 2 .
O1W Nd1 N2 73.39(7) . .
O1 Nd1 N2 70.76(7) 2_655 .
O4 Nd1 N2 62.90(7) . .
C4 O4 Nd1 123.14(17) . .
C6 O6 Nd1 177.1(2) . .
C11 C7 C8 118.5(3) . .
C11 C7 C6 120.6(3) . .
C8 C7 C6 120.9(3) . .
C5 N2 C3 105.8(2) . .
C5 N2 Nd1 134.41(19) . .
C3 N2 Nd1 118.46(18) . .
O5 C6 O6 124.7(3) . .
O5 C6 C7 117.4(3) . .
O6 C6 C7 117.9(3) . .
C2 C3 N2 109.5(2) . .
C2 C3 C4 135.1(3) . .
N2 C3 C4 115.2(2) . .
C9 N3 C10 117.2(3) . .
C9 C8 C7 118.4(3) . .
N3 C10 C11 123.8(3) . .
O4 C4 O3 123.8(2) . .
O4 C4 C3 116.3(2) . .
O3 C4 C3 120.0(2) . .
C7 C11 C10 118.2(3) . .
N3 C9 C8 123.8(4) . .
C4 O3 Nd1 152.37(18) . 2_545
N2 C5 N1 111.2(2) . .
C5 N1 C2 108.5(2) . .
N1 C2 C3 105.0(2) . .
N1 C2 C1 118.5(2) . .
C3 C2 C1 136.2(3) . .
C1 O2 Nd1 151.28(18) . 2_545
C1 O1 Nd1 161.17(19) . 2_645
O1 C1 O2 125.5(3) . .
O1 C1 C2 115.6(2) . .
O2 C1 C2 119.0(2) . .
C6 O5 Nd1 130.30(18) . 3_556

loop_
_geom_bond_atom_site_label_1
_geom_bond_atom_site_label_2
_geom_bond_distance
_geom_bond_site_symmetry_2
Nd1 O6 2.334(2) .
Nd1 O5 2.435(2) 3_556
Nd1 O3 2.439(2) 2
Nd1 O2 2.4697(19) 2
Nd1 O1W 2.489(2) .
Nd1 O1 2.4956(19) 2_655
Nd1 O4 2.529(2) .
Nd1 N2 2.570(2) .
O4 C4 1.248(3) .
O6 C6 1.253(4) .
C7 C11 1.380(5) .
C7 C8 1.394(4) .
C7 C6 1.505(4) .
N2 C5 1.316(4) .
N2 C3 1.384(4) .
C6 O5 1.251(3) .
C3 C2 1.373(4) .
C3 C4 1.481(4) .
N3 C9 1.317(6) .
N3 C10 1.338(5) .
C8 C9 1.382(5) .
C10 C11 1.383(5) .
C4 O3 1.272(3) .
O3 Nd1 2.439(2) 2_545
C5 N1 1.339(4) .
N1 C2 1.373(4) .
C2 C1 1.490(4) .
O2 C1 1.253(3) .
O2 Nd1 2.4697(19) 2_545
O1 C1 1.252(3) .
O1 Nd1 2.4956(19) 2_645
O5 Nd1 2.435(2) 3_556
